data_4027008
loop_
_publ_author_name
'Benedikt Neue'
'Roland Fr\"ohlich'
'Birgit Wibbeling'
'Aiko Fukazawa'
'Atsushi Wakamiya'
'Shigehiro Yamaguchi'
'Ernst-Ulrich W\"urthwein'

_publ_section_title
;
 Synthesis and Photophysical Properties of Aryl-Substituted
 2-Borylbenzaldimines and Their Extended \p-Conjugated Congeners
;
_journal_name_full 'Journal of Organic Chemistry'
_journal_page_first 2176
_journal_page_last 2184
_journal_paper_doi 10.1021/jo202212s
_journal_volume 77
_journal_year 2012
_chemical_formula_sum 'C36 H37 B Cl2 N2 O'
_chemical_formula_weight 595.39
_chemical_name_systematic
; 
 ? 
;
_space_group_IT_number 2
_symmetry_cell_setting triclinic
_symmetry_space_group_name_Hall '-P 1'
_symmetry_space_group_name_H-M 'P -1'
_atom_sites_solution_hydrogens 'at N and O from difmap, others geom'
_atom_sites_solution_primary direct
_atom_sites_solution_secondary difmap
_audit_creation_method SHELXL-97
_cell_angle_alpha 90.686(1)
_cell_angle_beta 101.238(1)
_cell_angle_gamma 92.383(1)
_cell_formula_units_Z 2
_cell_length_a 9.2141(2)
_cell_length_b 11.7224(3)
_cell_length_c 14.3987(4)
_cell_measurement_reflns_used 3437
_cell_measurement_temperature 223(2)
_cell_measurement_theta_max 27.88
_cell_measurement_theta_min 4.08
_cell_volume 1523.76(7)
_computing_cell_refinement 'Collect (Nonius B.V., 1998)'
_computing_data_collection 'Collect (Nonius B.V., 1998)'
_computing_data_reduction 'Denzo-SMN (Otwinowski & Minor, 1997)'
_computing_molecular_graphics 'XP (BrukerAXS, 2000)'
_computing_publication_material 'SHELXL-97 (Sheldrick, 1997)'
_computing_structure_refinement 'SHELXL-97 (Sheldrick, 1997)'
_computing_structure_solution 'SHELXS-97 (Sheldrick, 1990)'
_diffrn_ambient_temperature 223(2)
_diffrn_measured_fraction_theta_full 0.966
_diffrn_measured_fraction_theta_max 0.966
_diffrn_measurement_device_type 'Nonius KappaCCD APEXII'
_diffrn_measurement_method '\w and \f scans'
_diffrn_radiation_monochromator 'Montel mirror'
_diffrn_radiation_source 'rotating anode Nonius FR591'
_diffrn_radiation_type MoK\a
_diffrn_radiation_wavelength 0.71073
_diffrn_reflns_av_R_equivalents 0.044
_diffrn_reflns_av_sigmaI/netI 0.0270
_diffrn_reflns_limit_h_max 8
_diffrn_reflns_limit_h_min -12
_diffrn_reflns_limit_k_max 15
_diffrn_reflns_limit_k_min -15
_diffrn_reflns_limit_l_max 18
_diffrn_reflns_limit_l_min -18
_diffrn_reflns_number 12771
_diffrn_reflns_theta_full 25.00
_diffrn_reflns_theta_max 25.00
_diffrn_reflns_theta_min 4.19
_exptl_absorpt_coefficient_mu 0.246
_exptl_absorpt_correction_T_max 0.9759
_exptl_absorpt_correction_T_min 0.9300
_exptl_absorpt_correction_type multi-scan
_exptl_absorpt_process_details 'Denzo (Otwinowski, Borek, Majewski & Minor (2003)'
_exptl_crystal_colour orange
_exptl_crystal_density_diffrn 1.298
_exptl_crystal_description block
_exptl_crystal_F_000 628
_exptl_crystal_size_max 0.30
_exptl_crystal_size_mid 0.25
_exptl_crystal_size_min 0.10
_refine_diff_density_max 0.755
_refine_diff_density_min -0.896
_refine_diff_density_rms 0.057
_refine_ls_extinction_method none
_refine_ls_goodness_of_fit_ref 1.040
_refine_ls_hydrogen_treatment mixed
_refine_ls_matrix_type full
_refine_ls_number_parameters 394
_refine_ls_number_reflns 5168
_refine_ls_number_restraints 0
_refine_ls_restrained_S_all 1.040
_refine_ls_R_factor_all 0.0801
_refine_ls_R_factor_gt 0.0737
_refine_ls_shift/su_max 0.000
_refine_ls_shift/su_mean 0.000
_refine_ls_structure_factor_coef Fsqd
_refine_ls_weighting_details 'calc w=1/[\s^2^(Fo^2^)+(0.0876P)^2^+1.9836P] where P=(Fo^2^+2Fc^2^)/3'
_refine_ls_weighting_scheme calc
_refine_ls_wR_factor_gt 0.1825
_refine_ls_wR_factor_ref 0.1909
_reflns_number_gt 4690
_reflns_number_total 5168
_reflns_threshold_expression >2sigma(I)
_cod_data_source_file jo202212s_si_006.cif
_cod_data_source_block wue5685
_cod_database_code 4027008

loop_
_symmetry_equiv_pos_as_xyz
'x, y, z'
'-x, -y, -z'

loop_
_atom_site_label
_atom_site_type_symbol
_atom_site_fract_x
_atom_site_fract_y
_atom_site_fract_z
_atom_site_U_iso_or_equiv
_atom_site_adp_type
_atom_site_occupancy
_atom_site_symmetry_multiplicity
_atom_site_calc_flag
_atom_site_refinement_flags
N1 N -0.3421(2) -0.23541(17) 0.16219(14) 0.0296(5) Uani 1 1 d .
C2 C -0.3884(3) -0.2878(2) 0.07814(17) 0.0300(5) Uani 1 1 d .
C3 C -0.3041(3) -0.3866(2) 0.06577(18) 0.0316(5) Uani 1 1 d .
C4 C -0.3225(3) -0.4554(2) -0.01640(19) 0.0365(6) Uani 1 1 d .
H4 H -0.3978 -0.4426 -0.0690 0.044 Uiso 1 1 calc R
C5 C -0.2269(3) -0.5421(2) -0.0175(2) 0.0414(7) Uani 1 1 d .
H5 H -0.2361 -0.5897 -0.0715 0.050 Uiso 1 1 calc R
C6 C -0.1172(3) -0.5593(2) 0.0609(2) 0.0427(7) Uani 1 1 d .
H6 H -0.0516 -0.6183 0.0592 0.051 Uiso 1 1 calc R
C7 C -0.1022(3) -0.4908(2) 0.1421(2) 0.0389(6) Uani 1 1 d .
H7 H -0.0279 -0.5053 0.1948 0.047 Uiso 1 1 calc R
C8 C -0.1958(3) -0.4010(2) 0.14669(18) 0.0311(5) Uani 1 1 d .
B9 B -0.2203(3) -0.3126(2) 0.2316(2) 0.0302(6) Uani 1 1 d .
C10 C -0.4026(3) -0.1286(2) 0.17779(18) 0.0309(5) Uani 1 1 d .
C11 C -0.3461(3) -0.0593(2) 0.2551(2) 0.0388(6) Uani 1 1 d .
H11 H -0.2637 -0.0811 0.2996 0.047 Uiso 1 1 calc R
C12 C -0.4121(3) 0.0448(2) 0.2672(2) 0.0435(7) Uani 1 1 d .
H12 H -0.3712 0.0924 0.3196 0.052 Uiso 1 1 calc R
C13 C -0.5328(3) 0.0782(2) 0.2056(2) 0.0426(7) Uani 1 1 d .
H13 H -0.5757 0.1471 0.2168 0.051 Uiso 1 1 calc R
C14 C -0.5950(3) 0.0100(2) 0.1241(2) 0.0361(6) Uani 1 1 d .
C15 C -0.7187(3) 0.0403(2) 0.0559(2) 0.0419(7) Uani 1 1 d .
H15 H -0.7665 0.1078 0.0647 0.050 Uiso 1 1 calc R
C16 C -0.7699(3) -0.0270(2) -0.0225(2) 0.0429(7) Uani 1 1 d .
H16 H -0.8529 -0.0054 -0.0666 0.052 Uiso 1 1 calc R
C17 C -0.7008(3) -0.1278(2) -0.0385(2) 0.0391(6) Uani 1 1 d .
H17 H -0.7366 -0.1734 -0.0929 0.047 Uiso 1 1 calc R
C18 C -0.5801(3) -0.1586(2) 0.02680(18) 0.0320(6) Uani 1 1 d .
C19 C -0.5252(3) -0.0931(2) 0.11066(18) 0.0317(6) Uani 1 1 d .
N2 N -0.4995(3) -0.25346(18) 0.01272(16) 0.0332(5) Uani 1 1 d .
H2 H -0.517(3) -0.287(3) -0.040(2) 0.040 Uiso 1 1 d .
C21 C -0.2956(3) -0.4020(2) 0.30013(17) 0.0322(6) Uani 1 1 d .
C22 C -0.2014(3) -0.4806(2) 0.35286(18) 0.0373(6) Uani 1 1 d .
C23 C -0.2588(4) -0.5701(2) 0.40035(19) 0.0429(7) Uani 1 1 d .
H23 H -0.1931 -0.6217 0.4334 0.052 Uiso 1 1 calc R
C24 C -0.4079(4) -0.5857(2) 0.4006(2) 0.0433(7) Uani 1 1 d .
C25 C -0.4995(3) -0.5068(2) 0.3534(2) 0.0408(6) Uani 1 1 d .
H25 H -0.6013 -0.5139 0.3540 0.049 Uiso 1 1 calc R
C26 C -0.4480(3) -0.4160(2) 0.30420(18) 0.0347(6) Uani 1 1 d .
C27 C -0.0335(3) -0.4723(3) 0.3677(2) 0.0476(7) Uani 1 1 d .
H27A H 0.0071 -0.4428 0.4310 0.071 Uiso 1 1 calc R
H27B H -0.0036 -0.4213 0.3215 0.071 Uiso 1 1 calc R
H27C H 0.0032 -0.5475 0.3598 0.071 Uiso 1 1 calc R
C28 C -0.4676(5) -0.6842(3) 0.4512(3) 0.0619(10) Uani 1 1 d .
H28A H -0.4991 -0.7474 0.4067 0.093 Uiso 1 1 calc R
H28B H -0.5513 -0.6601 0.4770 0.093 Uiso 1 1 calc R
H28C H -0.3906 -0.7083 0.5022 0.093 Uiso 1 1 calc R
C29 C -0.5634(3) -0.3344(3) 0.2622(2) 0.0456(7) Uani 1 1 d .
H29A H -0.6565 -0.3557 0.2805 0.068 Uiso 1 1 calc R
H29B H -0.5763 -0.3373 0.1937 0.068 Uiso 1 1 calc R
H29C H -0.5317 -0.2575 0.2852 0.068 Uiso 1 1 calc R
C31 C -0.0792(3) -0.2300(2) 0.28471(18) 0.0309(5) Uani 1 1 d .
C32 C -0.0567(3) -0.1972(2) 0.38212(18) 0.0354(6) Uani 1 1 d .
C33 C 0.0715(3) -0.1362(2) 0.4255(2) 0.0406(6) Uani 1 1 d .
H33 H 0.0828 -0.1158 0.4900 0.049 Uiso 1 1 calc R
C34 C 0.1832(3) -0.1039(2) 0.3781(2) 0.0387(6) Uani 1 1 d .
C35 C 0.1578(3) -0.1300(2) 0.2819(2) 0.0367(6) Uani 1 1 d .
H35 H 0.2290 -0.1059 0.2467 0.044 Uiso 1 1 calc R
C36 C 0.0308(3) -0.1905(2) 0.23564(18) 0.0319(6) Uani 1 1 d .
C37 C -0.1683(4) -0.2223(3) 0.4446(2) 0.0463(7) Uani 1 1 d .
H37A H -0.1532 -0.2974 0.4713 0.070 Uiso 1 1 calc R
H37B H -0.2677 -0.2201 0.4071 0.070 Uiso 1 1 calc R
H37C H -0.1553 -0.1653 0.4953 0.070 Uiso 1 1 calc R
C38 C 0.3241(4) -0.0420(3) 0.4275(3) 0.0542(8) Uani 1 1 d .
H38A H 0.3204 -0.0296 0.4937 0.081 Uiso 1 1 calc R
H38B H 0.3346 0.0311 0.3980 0.081 Uiso 1 1 calc R
H38C H 0.4080 -0.0875 0.4227 0.081 Uiso 1 1 calc R
C39 C 0.0186(3) -0.2095(2) 0.1301(2) 0.0405(6) Uani 1 1 d .
H39A H 0.0841 -0.1547 0.1068 0.061 Uiso 1 1 calc R
H39B H -0.0827 -0.1996 0.0979 0.061 Uiso 1 1 calc R
H39C H 0.0466 -0.2863 0.1180 0.061 Uiso 1 1 calc R
C41 C 0.1117(8) 0.1806(6) 0.2664(6) 0.146(3) Uani 1 1 d .
H41A H 0.1148 0.1146 0.2245 0.175 Uiso 1 1 calc R
H41B H 0.1759 0.1655 0.3273 0.175 Uiso 1 1 calc R
Cl1 Cl -0.06113(16) 0.18798(16) 0.28420(11) 0.1177(6) Uani 1 1 d .
Cl2 Cl 0.18691(13) 0.29808(10) 0.21853(12) 0.0966(5) Uani 1 1 d .
O1 O -0.6080(3) -0.3468(2) -0.17206(16) 0.0519(6) Uani 1 1 d .
H1A H -0.583(5) -0.360(4) -0.215(3) 0.062 Uiso 1 1 d .
H1B H -0.676(5) -0.385(4) -0.174(3) 0.062 Uiso 1 1 d .

loop_
_atom_site_aniso_label
_atom_site_aniso_U_11
_atom_site_aniso_U_22
_atom_site_aniso_U_33
_atom_site_aniso_U_23
_atom_site_aniso_U_13
_atom_site_aniso_U_12
N1 0.0334(11) 0.0276(10) 0.0284(11) -0.0002(8) 0.0074(9) 0.0014(8)
C2 0.0336(13) 0.0292(12) 0.0274(12) 0.0008(9) 0.0071(10) -0.0026(10)
C3 0.0339(13) 0.0308(13) 0.0304(13) -0.0011(10) 0.0082(10) -0.0024(10)
C4 0.0392(15) 0.0376(14) 0.0326(14) -0.0046(11) 0.0075(11) -0.0010(11)
C5 0.0448(16) 0.0398(15) 0.0409(15) -0.0113(12) 0.0121(13) 0.0002(12)
C6 0.0448(16) 0.0353(14) 0.0501(17) -0.0055(12) 0.0141(13) 0.0055(12)
C7 0.0401(15) 0.0380(14) 0.0387(15) 0.0016(11) 0.0064(12) 0.0071(11)
C8 0.0325(13) 0.0298(12) 0.0321(13) 0.0025(10) 0.0089(10) -0.0007(10)
B9 0.0320(15) 0.0305(14) 0.0284(14) 0.0015(11) 0.0063(12) 0.0026(11)
C10 0.0365(13) 0.0263(12) 0.0316(13) 0.0021(10) 0.0113(11) 0.0004(10)
C11 0.0445(15) 0.0357(14) 0.0360(14) -0.0036(11) 0.0071(12) 0.0034(12)
C12 0.0520(17) 0.0370(15) 0.0431(16) -0.0101(12) 0.0140(14) 0.0002(13)
C13 0.0498(17) 0.0291(13) 0.0529(17) -0.0016(12) 0.0193(14) 0.0057(12)
C14 0.0403(15) 0.0288(13) 0.0428(15) 0.0048(11) 0.0168(12) 0.0002(11)
C15 0.0438(16) 0.0331(14) 0.0524(17) 0.0109(12) 0.0165(13) 0.0068(12)
C16 0.0368(15) 0.0443(16) 0.0479(17) 0.0145(13) 0.0070(13) 0.0056(12)
C17 0.0399(15) 0.0390(14) 0.0369(14) 0.0064(11) 0.0039(12) -0.0001(11)
C18 0.0362(14) 0.0282(12) 0.0328(13) 0.0042(10) 0.0103(11) -0.0009(10)
C19 0.0343(13) 0.0284(12) 0.0357(13) 0.0055(10) 0.0149(11) -0.0013(10)
N2 0.0403(12) 0.0308(11) 0.0275(11) -0.0019(9) 0.0039(9) 0.0013(9)
C21 0.0382(14) 0.0315(13) 0.0261(12) -0.0011(10) 0.0051(11) -0.0019(10)
C22 0.0437(15) 0.0374(14) 0.0292(13) 0.0019(11) 0.0029(11) 0.0007(11)
C23 0.0618(19) 0.0339(14) 0.0312(14) 0.0043(11) 0.0043(13) 0.0023(13)
C24 0.0636(19) 0.0323(14) 0.0352(14) 0.0005(11) 0.0144(14) -0.0063(13)
C25 0.0467(16) 0.0391(15) 0.0383(15) -0.0043(12) 0.0146(13) -0.0079(12)
C26 0.0398(14) 0.0320(13) 0.0324(13) -0.0033(10) 0.0084(11) -0.0036(11)
C27 0.0473(17) 0.0527(18) 0.0396(16) 0.0104(13) -0.0008(13) 0.0069(14)
C28 0.092(3) 0.0391(17) 0.060(2) 0.0070(15) 0.0279(19) -0.0110(17)
C29 0.0345(15) 0.0496(17) 0.0551(18) 0.0080(14) 0.0145(13) 0.0001(12)
C31 0.0333(13) 0.0287(12) 0.0305(13) 0.0000(10) 0.0061(10) 0.0026(10)
C32 0.0388(14) 0.0360(14) 0.0307(13) -0.0007(10) 0.0056(11) -0.0012(11)
C33 0.0461(16) 0.0394(15) 0.0336(14) -0.0018(11) 0.0028(12) -0.0028(12)
C34 0.0357(14) 0.0319(13) 0.0455(16) 0.0010(11) 0.0012(12) -0.0017(11)
C35 0.0343(14) 0.0307(13) 0.0466(16) 0.0035(11) 0.0119(12) 0.0004(10)
C36 0.0338(13) 0.0271(12) 0.0362(14) 0.0027(10) 0.0099(11) 0.0046(10)
C37 0.0520(18) 0.0557(18) 0.0317(14) -0.0075(13) 0.0122(13) -0.0087(14)
C38 0.0455(17) 0.0520(18) 0.059(2) 0.0014(15) -0.0023(15) -0.0138(14)
C39 0.0473(16) 0.0383(15) 0.0390(15) -0.0002(11) 0.0173(13) -0.0028(12)
C41 0.156(6) 0.129(5) 0.183(7) 0.049(5) 0.091(6) 0.077(5)
Cl1 0.0808(9) 0.1662(15) 0.0983(10) 0.0152(9) 0.0029(7) -0.0220(9)
Cl2 0.0744(7) 0.0623(6) 0.1567(13) 0.0074(7) 0.0282(8) 0.0184(5)
O1 0.0660(16) 0.0475(13) 0.0387(12) -0.0066(10) 0.0047(11) -0.0096(11)

loop_
_atom_type_symbol
_atom_type_description
_atom_type_scat_dispersion_real
_atom_type_scat_dispersion_imag
_atom_type_scat_source
C C 0.0033 0.0016 'International Tables Vol C Tables 4.2.6.8 and 6.1.1.4'
H H 0.0000 0.0000 'International Tables Vol C Tables 4.2.6.8 and 6.1.1.4'
B B 0.0013 0.0007 'International Tables Vol C Tables 4.2.6.8 and 6.1.1.4'
N N 0.0061 0.0033 'International Tables Vol C Tables 4.2.6.8 and 6.1.1.4'
Cl Cl 0.1484 0.1585 'International Tables Vol C Tables 4.2.6.8 and 6.1.1.4'
O O 0.0106 0.0060 'International Tables Vol C Tables 4.2.6.8 and 6.1.1.4'

loop_
_geom_angle_atom_site_label_1
_geom_angle_atom_site_label_2
_geom_angle_atom_site_label_3
_geom_angle
C2 N1 C10 117.8(2)
C2 N1 B9 110.59(19)
C10 N1 B9 131.6(2)
N2 C2 N1 123.9(2)
N2 C2 C3 123.4(2)
N1 C2 C3 112.6(2)
C8 C3 C4 124.3(2)
C8 C3 C2 109.9(2)
C4 C3 C2 125.7(2)
C5 C4 C3 117.8(3)
C5 C4 H4 121.1
C3 C4 H4 121.1
C4 C5 C6 120.1(3)
C4 C5 H5 120.0
C6 C5 H5 120.0
C5 C6 C7 121.1(3)
C5 C6 H6 119.4
C7 C6 H6 119.4
C6 C7 C8 121.2(3)
C6 C7 H7 119.4
C8 C7 H7 119.4
C3 C8 C7 115.6(2)
C3 C8 B9 109.9(2)
C7 C8 B9 134.2(2)
C31 B9 C8 118.6(2)
C31 B9 N1 109.88(19)
C8 B9 N1 95.21(18)
C31 B9 C21 116.6(2)
C8 B9 C21 100.71(19)
N1 B9 C21 113.9(2)
C11 C10 C19 119.2(2)
C11 C10 N1 122.4(2)
C19 C10 N1 118.4(2)
C10 C11 C12 119.7(3)
C10 C11 H11 120.1
C12 C11 H11 120.1
C13 C12 C11 121.9(3)
C13 C12 H12 119.1
C11 C12 H12 119.1
C12 C13 C14 120.6(3)
C12 C13 H13 119.7
C14 C13 H13 119.7
C15 C14 C19 119.0(3)
C15 C14 C13 123.8(3)
C19 C14 C13 117.2(3)
C16 C15 C14 120.9(3)
C16 C15 H15 119.5
C14 C15 H15 119.5
C15 C16 C17 121.2(3)
C15 C16 H16 119.4
C17 C16 H16 119.4
C18 C17 C16 118.8(3)
C18 C17 H17 120.6
C16 C17 H17 120.6
C17 C18 N2 122.1(2)
C17 C18 C19 122.1(2)
N2 C18 C19 115.7(2)
C10 C19 C18 120.8(2)
C10 C19 C14 121.3(2)
C18 C19 C14 118.0(2)
C2 N2 C18 122.3(2)
C2 N2 H2 119(2)
C18 N2 H2 119(2)
C22 C21 C26 115.7(2)
C22 C21 B9 117.2(2)
C26 C21 B9 126.8(2)
C23 C22 C21 121.1(3)
C23 C22 C27 114.7(3)
C21 C22 C27 124.1(2)
C24 C23 C22 122.7(3)
C24 C23 H23 118.7
C22 C23 H23 118.7
C25 C24 C23 116.7(3)
C25 C24 C28 121.7(3)
C23 C24 C28 121.7(3)
C24 C25 C26 123.0(3)
C24 C25 H25 118.5
C26 C25 H25 118.5
C25 C26 C21 120.8(3)
C25 C26 C29 115.1(2)
C21 C26 C29 124.0(2)
C22 C27 H27A 109.5
C22 C27 H27B 109.5
H27A C27 H27B 109.5
C22 C27 H27C 109.5
H27A C27 H27C 109.5
H27B C27 H27C 109.5
C24 C28 H28A 109.5
C24 C28 H28B 109.5
H28A C28 H28B 109.5
C24 C28 H28C 109.5
H28A C28 H28C 109.5
H28B C28 H28C 109.5
C26 C29 H29A 109.5
C26 C29 H29B 109.5
H29A C29 H29B 109.5
C26 C29 H29C 109.5
H29A C29 H29C 109.5
H29B C29 H29C 109.5
C36 C31 C32 115.9(2)
C36 C31 B9 120.9(2)
C32 C31 B9 123.1(2)
C33 C32 C31 120.7(2)
C33 C32 C37 115.5(2)
C31 C32 C37 123.9(2)
C34 C33 C32 122.9(3)
C34 C33 H33 118.5
C32 C33 H33 118.5
C33 C34 C35 116.5(2)
C33 C34 C38 122.0(3)
C35 C34 C38 121.5(3)
C34 C35 C36 122.3(3)
C34 C35 H35 118.9
C36 C35 H35 118.9
C35 C36 C31 121.5(2)
C35 C36 C39 115.6(2)
C31 C36 C39 122.9(2)
C32 C37 H37A 109.5
C32 C37 H37B 109.5
H37A C37 H37B 109.5
C32 C37 H37C 109.5
H37A C37 H37C 109.5
H37B C37 H37C 109.5
C34 C38 H38A 109.5
C34 C38 H38B 109.5
H38A C38 H38B 109.5
C34 C38 H38C 109.5
H38A C38 H38C 109.5
H38B C38 H38C 109.5
C36 C39 H39A 109.5
C36 C39 H39B 109.5
H39A C39 H39B 109.5
C36 C39 H39C 109.5
H39A C39 H39C 109.5
H39B C39 H39C 109.5
Cl1 C41 Cl2 117.4(4)
Cl1 C41 H41A 108.0
Cl2 C41 H41A 108.0
Cl1 C41 H41B 108.0
Cl2 C41 H41B 108.0
H41A C41 H41B 107.2
H1A O1 H1B 104(5)

loop_
_geom_bond_atom_site_label_1
_geom_bond_atom_site_label_2
_geom_bond_distance
N1 C2 1.335(3)
N1 C10 1.424(3)
N1 B9 1.658(3)
C2 N2 1.328(3)
C2 C3 1.450(4)
C3 C8 1.396(4)
C3 C4 1.402(4)
C4 C5 1.374(4)
C4 H4 0.9400
C5 C6 1.384(4)
C5 H5 0.9400
C6 C7 1.392(4)
C6 H6 0.9400
C7 C8 1.398(4)
C7 H7 0.9400
C8 B9 1.648(4)
B9 C31 1.643(4)
B9 C21 1.669(4)
C10 C11 1.374(4)
C10 C19 1.417(4)
C11 C12 1.409(4)
C11 H11 0.9400
C12 C13 1.356(4)
C12 H12 0.9400
C13 C14 1.422(4)
C13 H13 0.9400
C14 C15 1.413(4)
C14 C19 1.421(4)
C15 C16 1.363(4)
C15 H15 0.9400
C16 C17 1.403(4)
C16 H16 0.9400
C17 C18 1.373(4)
C17 H17 0.9400
C18 N2 1.397(3)
C18 C19 1.418(4)
N2 H2 0.83(3)
C21 C22 1.417(4)
C21 C26 1.419(4)
C22 C23 1.400(4)
C22 C27 1.519(4)
C23 C24 1.379(4)
C23 H23 0.9400
C24 C25 1.374(4)
C24 C28 1.513(4)
C25 C26 1.402(4)
C25 H25 0.9400
C26 C29 1.503(4)
C27 H27A 0.9700
C27 H27B 0.9700
C27 H27C 0.9700
C28 H28A 0.9700
C28 H28B 0.9700
C28 H28C 0.9700
C29 H29A 0.9700
C29 H29B 0.9700
C29 H29C 0.9700
C31 C36 1.411(4)
C31 C32 1.423(4)
C32 C33 1.389(4)
C32 C37 1.514(4)
C33 C34 1.385(4)
C33 H33 0.9400
C34 C35 1.388(4)
C34 C38 1.506(4)
C35 C36 1.390(4)
C35 H35 0.9400
C36 C39 1.515(4)
C37 H37A 0.9700
C37 H37B 0.9700
C37 H37C 0.9700
C38 H38A 0.9700
C38 H38B 0.9700
C38 H38C 0.9700
C39 H39A 0.9700
C39 H39B 0.9700
C39 H39C 0.9700
C41 Cl1 1.667(7)
C41 Cl2 1.726(7)
C41 H41A 0.9800
C41 H41B 0.9800
O1 H1A 0.72(4)
O1 H1B 0.75(4)

loop_
_geom_torsion_atom_site_label_1
_geom_torsion_atom_site_label_2
_geom_torsion_atom_site_label_3
_geom_torsion_atom_site_label_4
_geom_torsion
C10 N1 C2 N2 -8.4(4)
B9 N1 C2 N2 171.1(2)
C10 N1 C2 C3 171.7(2)
B9 N1 C2 C3 -8.9(3)
N2 C2 C3 C8 -179.7(2)
N1 C2 C3 C8 0.3(3)
N2 C2 C3 C4 3.1(4)
N1 C2 C3 C4 -176.9(2)
C8 C3 C4 C5 -0.4(4)
C2 C3 C4 C5 176.4(2)
C3 C4 C5 C6 0.1(4)
C4 C5 C6 C7 0.7(4)
C5 C6 C7 C8 -1.2(4)
C4 C3 C8 C7 0.0(4)
C2 C3 C8 C7 -177.3(2)
C4 C3 C8 B9 -174.2(2)
C2 C3 C8 B9 8.5(3)
C6 C7 C8 C3 0.8(4)
C6 C7 C8 B9 173.2(3)
C3 C8 B9 C31 -128.0(2)
C7 C8 B9 C31 59.3(4)
C3 C8 B9 N1 -11.9(2)
C7 C8 B9 N1 175.4(3)
C3 C8 B9 C21 103.6(2)
C7 C8 B9 C21 -69.1(3)
C2 N1 B9 C31 135.2(2)
C10 N1 B9 C31 -45.4(3)
C2 N1 B9 C8 12.2(2)
C10 N1 B9 C8 -168.4(2)
C2 N1 B9 C21 -91.9(2)
C10 N1 B9 C21 87.4(3)
C2 N1 C10 C11 -169.3(2)
B9 N1 C10 C11 11.4(4)
C2 N1 C10 C19 10.5(3)
B9 N1 C10 C19 -168.8(2)
C19 C10 C11 C12 1.1(4)
N1 C10 C11 C12 -179.1(2)
C10 C11 C12 C13 1.3(4)
C11 C12 C13 C14 -1.8(4)
C12 C13 C14 C15 -178.8(3)
C12 C13 C14 C19 -0.2(4)
C19 C14 C15 C16 -1.0(4)
C13 C14 C15 C16 177.6(3)
C14 C15 C16 C17 -0.5(4)
C15 C16 C17 C18 0.3(4)
C16 C17 C18 N2 -175.6(2)
C16 C17 C18 C19 1.4(4)
C11 C10 C19 C18 175.6(2)
N1 C10 C19 C18 -4.2(3)
C11 C10 C19 C14 -3.0(4)
N1 C10 C19 C14 177.2(2)
C17 C18 C19 C10 178.5(2)
N2 C18 C19 C10 -4.3(3)
C17 C18 C19 C14 -2.9(4)
N2 C18 C19 C14 174.3(2)
C15 C14 C19 C10 -178.8(2)
C13 C14 C19 C10 2.6(4)
C15 C14 C19 C18 2.6(4)
C13 C14 C19 C18 -176.1(2)
N1 C2 N2 C18 -0.7(4)
C3 C2 N2 C18 179.3(2)
C17 C18 N2 C2 -175.7(2)
C19 C18 N2 C2 7.1(3)
C31 B9 C21 C22 -57.9(3)
C8 B9 C21 C22 71.8(3)
N1 B9 C21 C22 172.5(2)
C31 B9 C21 C26 129.1(3)
C8 B9 C21 C26 -101.1(3)
N1 B9 C21 C26 -0.5(3)
C26 C21 C22 C23 3.9(4)
B9 C21 C22 C23 -169.9(2)
C26 C21 C22 C27 -172.4(3)
B9 C21 C22 C27 13.8(4)
C21 C22 C23 C24 -1.5(4)
C27 C22 C23 C24 175.2(3)
C22 C23 C24 C25 -1.5(4)
C22 C23 C24 C28 179.0(3)
C23 C24 C25 C26 1.9(4)
C28 C24 C25 C26 -178.6(3)
C24 C25 C26 C21 0.7(4)
C24 C25 C26 C29 -176.3(3)
C22 C21 C26 C25 -3.5(4)
B9 C21 C26 C25 169.5(2)
C22 C21 C26 C29 173.2(3)
B9 C21 C26 C29 -13.8(4)
C8 B9 C31 C36 31.2(3)
N1 B9 C31 C36 -76.7(3)
C21 B9 C31 C36 151.9(2)
C8 B9 C31 C32 -146.4(2)
N1 B9 C31 C32 105.7(3)
C21 B9 C31 C32 -25.8(3)
C36 C31 C32 C33 -3.9(4)
B9 C31 C32 C33 173.9(2)
C36 C31 C32 C37 174.5(3)
B9 C31 C32 C37 -7.7(4)
C31 C32 C33 C34 -0.1(4)
C37 C32 C33 C34 -178.5(3)
C32 C33 C34 C35 3.7(4)
C32 C33 C34 C38 -177.4(3)
C33 C34 C35 C36 -3.3(4)
C38 C34 C35 C36 177.8(3)
C34 C35 C36 C31 -0.7(4)
C34 C35 C36 C39 178.7(2)
C32 C31 C36 C35 4.2(4)
B9 C31 C36 C35 -173.6(2)
C32 C31 C36 C39 -175.1(2)
B9 C31 C36 C39 7.1(4)
